data_1560073
loop_
_publ_author_name
'Mu, Yu'
'Zhang, Tao'
'Cheng, Yaping'
'Fu, Wenzhen'
'Wei, Zuting'
'Chen, Wanjun'
'Liu, Guodu'

_publ_section_title
;
 Efficient synthesis of tetrahydrofurans with chiral tertiary allylic
 alcohols catalyzed by Ni/P-chiral ligand DI-BIDIME
;
_journal_issue 6
_journal_name_full 'Catalysis Science &amp; Technology'
_journal_page_first 2306
_journal_page_last 2315
_journal_paper_doi 10.1039/D0CY02470H
_journal_volume 11
_journal_year 2021
_chemical_absolute_configuration s
_chemical_formula_sum 'C18 H18 O3'
_chemical_formula_weight 282.32
_chemical_name_systematic (R,E)-4-(4-methoxybenzylidene)-3-phenyltetrahydrofuran-3-ol
_space_group_IT_number 4
_space_group_name_Hall 'P 2yb'
_space_group_name_H-M_alt 'P 1 21 1'
_symmetry_cell_setting monoclinic
_symmetry_space_group_name_H-M 'P 1 21 1'
_atom_sites_solution_hydrogens geom
_atom_sites_solution_primary direct
_atom_sites_solution_secondary difmap
_audit_block_doi 10.5517/ccdc.csd.cc26hrzg
_audit_creation_method SHELXL-97
_audit_update_record
;
2020-10-28 deposited with the CCDC.	2021-01-11 downloaded from the CCDC.
;
_cell_angle_alpha 90.00
_cell_angle_beta 92.949(2)
_cell_angle_gamma 90.00
_cell_formula_units_Z 2
_cell_length_a 5.6560(3)
_cell_length_b 8.2020(4)
_cell_length_c 16.2422(9)
_cell_measurement_reflns_used 7195
_cell_measurement_temperature 273(2)
_cell_measurement_theta_max 28.28
_cell_measurement_theta_min 2.78
_cell_volume 752.49(7)
_computing_cell_refinement 'Bruker SAINT'
_computing_data_collection 'Bruker APEX2'
_computing_data_reduction 'Bruker SAINT'
_computing_molecular_graphics 'Bruker SHELXTL'
_computing_publication_material 'Bruker SHELXTL'
_computing_structure_refinement 'SHELXL-2014 (Sheldrick 2014)'
_computing_structure_solution 'SHELXS-97 (Sheldrick 2008)'
_diffrn_ambient_temperature 273(2)
_diffrn_measured_fraction_theta_full 0.991
_diffrn_measured_fraction_theta_max 0.991
_diffrn_measurement_device_type 'Bruker APEX-II CCD'
_diffrn_measurement_method '\f and \w scans'
_diffrn_radiation_monochromator graphite
_diffrn_radiation_source 'fine-focus sealed tube'
_diffrn_radiation_type MoK\a
_diffrn_radiation_wavelength 0.71073
_diffrn_reflns_av_R_equivalents 0.0401
_diffrn_reflns_av_sigmaI/netI 0.0391
_diffrn_reflns_limit_h_max 5
_diffrn_reflns_limit_h_min -7
_diffrn_reflns_limit_k_max 10
_diffrn_reflns_limit_k_min -10
_diffrn_reflns_limit_l_max 21
_diffrn_reflns_limit_l_min -21
_diffrn_reflns_number 15629
_diffrn_reflns_theta_full 28.29
_diffrn_reflns_theta_max 28.29
_diffrn_reflns_theta_min 3.53
_exptl_absorpt_coefficient_mu 0.084
_exptl_absorpt_correction_T_max 0.745
_exptl_absorpt_correction_T_min 0.660
_exptl_absorpt_correction_type none
_exptl_crystal_colour colourless
_exptl_crystal_density_diffrn 1.246
_exptl_crystal_density_method 'not measured'
_exptl_crystal_description prism
_exptl_crystal_F_000 300
_exptl_crystal_size_max 0.2
_exptl_crystal_size_mid 0.1
_exptl_crystal_size_min 0.1
_refine_diff_density_max 0.427
_refine_diff_density_min -0.214
_refine_diff_density_rms 0.037
_refine_ls_abs_structure_details 'Flack H D (1983), Acta Cryst. A39, 876-881'
_refine_ls_abs_structure_Flack 0.7(17)
_refine_ls_extinction_method none
_refine_ls_goodness_of_fit_ref 1.049
_refine_ls_hydrogen_treatment constr
_refine_ls_matrix_type full
_refine_ls_number_parameters 192
_refine_ls_number_reflns 3702
_refine_ls_number_restraints 1
_refine_ls_restrained_S_all 1.049
_refine_ls_R_factor_all 0.0893
_refine_ls_R_factor_gt 0.0562
_refine_ls_shift/su_max 0.017
_refine_ls_shift/su_mean 0.003
_refine_ls_structure_factor_coef Fsqd
_refine_ls_weighting_details 'calc w=1/[\s^2^(Fo^2^)+(0.0574P)^2^+0.2958P] where P=(Fo^2^+2Fc^2^)/3'
_refine_ls_weighting_scheme calc
_refine_ls_wR_factor_gt 0.1274
_refine_ls_wR_factor_ref 0.1487
_reflns_number_gt 2699
_reflns_number_total 3702
_reflns_threshold_expression >2sigma(I)
_cod_data_source_file d0cy02470h2.cif
_cod_data_source_block mo_200908a_0m_a
_cod_depositor_comments
;
The following automatic conversions were performed:

data item '_symmetry_cell_setting' value 'Monoclinic' was changed to
'monoclinic' in accordance with the
/home/data/users/saulius/crontab/automatic-downloads/rss-feeds/RSC/lib/dictionaries/cif_core.dic
dictionary named 'cif_core.dic' version 2.4.2 last updated on
2011-04-26.

Automatic conversion script
Id: cif_fix_values 7556 2019-12-06 15:28:31Z antanas 

 Adding full bibliography for 1560073--1560074.cif.
;
_cod_original_sg_symbol_H-M P2(1)
_cod_database_code 1560073

loop_
_symmetry_equiv_pos_as_xyz
'x, y, z'
'-x, y+1/2, -z'

loop_
_atom_site_label
_atom_site_type_symbol
_atom_site_fract_x
_atom_site_fract_y
_atom_site_fract_z
_atom_site_U_iso_or_equiv
_atom_site_adp_type
_atom_site_occupancy
_atom_site_symmetry_multiplicity
_atom_site_calc_flag
_atom_site_refinement_flags
_atom_site_disorder_assembly
_atom_site_disorder_group
O3 O 0.1814(4) 0.6968(3) 0.66207(12) 0.0673(6) Uani 1 1 d . . .
O1 O 0.7353(4) 0.8205(4) 0.20838(14) 0.0884(9) Uani 1 1 d . . .
O2 O 0.2231(3) 0.7783(2) 0.14284(12) 0.0514(5) Uani 1 1 d . . .
H2 H 0.1148 0.7875 0.1742 0.077 Uiso 1 1 calc R . .
C18 C -0.0242(6) 0.6411(6) 0.70029(19) 0.0760(10) Uani 1 1 d . . .
H18A H -0.1616 0.6934 0.6752 0.114 Uiso 1 1 calc R . .
H18B H -0.0116 0.6670 0.7580 0.114 Uiso 1 1 calc R . .
H18C H -0.0383 0.5251 0.6935 0.114 Uiso 1 1 calc R . .
C15 C 0.1988(5) 0.6712(3) 0.57976(15) 0.0470(6) Uani 1 1 d . . .
C14 C 0.3842(5) 0.7464(4) 0.54357(17) 0.0512(7) Uani 1 1 d . . .
H14 H 0.4909 0.8084 0.5758 0.061 Uiso 1 1 calc R . .
C13 C 0.4147(4) 0.7316(4) 0.46039(17) 0.0484(6) Uani 1 1 d . . .
H13 H 0.5410 0.7843 0.4373 0.058 Uiso 1 1 calc R . .
C12 C 0.2590(4) 0.6387(3) 0.40998(15) 0.0389(5) Uani 1 1 d . . .
C11 C 0.2736(4) 0.6200(3) 0.32094(16) 0.0424(6) Uani 1 1 d . . .
H11 H 0.1590 0.5515 0.2967 0.051 Uiso 1 1 calc R . .
C10 C 0.4214(4) 0.6833(3) 0.26814(15) 0.0393(5) Uani 1 1 d . . .
C7 C 0.3915(4) 0.6620(3) 0.17569(15) 0.0408(5) Uani 1 1 d . . .
C6 C 0.3356(4) 0.4910(3) 0.14614(15) 0.0406(5) Uani 1 1 d . . .
C5 C 0.4737(6) 0.3604(4) 0.1745(2) 0.0609(8) Uani 1 1 d . . .
H5 H 0.5965 0.3780 0.2138 0.073 Uiso 1 1 calc R . .
C4 C 0.4300(7) 0.2049(4) 0.1449(2) 0.0733(10) Uani 1 1 d . . .
H4 H 0.5257 0.1189 0.1635 0.088 Uiso 1 1 calc R . .
C3 C 0.2470(7) 0.1764(4) 0.08843(19) 0.0679(9) Uani 1 1 d . . .
H3 H 0.2185 0.0714 0.0687 0.082 Uiso 1 1 calc R . .
C17 C 0.0752(5) 0.5635(3) 0.44798(17) 0.0480(6) Uani 1 1 d . . .
H17 H -0.0319 0.5015 0.4159 0.058 Uiso 1 1 calc R . .
C16 C 0.0433(5) 0.5761(4) 0.53147(17) 0.0512(6) Uani 1 1 d . . .
H16 H -0.0807 0.5217 0.5550 0.061 Uiso 1 1 calc R . .
C9 C 0.6332(5) 0.7922(4) 0.28482(18) 0.0600(8) Uani 1 1 d . . .
H9A H 0.5848 0.8944 0.3088 0.072 Uiso 1 1 calc R . .
H9B H 0.7468 0.7398 0.3230 0.072 Uiso 1 1 calc R . .
C8 C 0.6323(5) 0.7185(4) 0.14805(19) 0.0603(8) Uani 1 1 d . . .
H8A H 0.7336 0.6250 0.1400 0.072 Uiso 1 1 calc R . .
H8B H 0.6126 0.7767 0.0962 0.072 Uiso 1 1 calc R . .
C1 C 0.1529(5) 0.4597(3) 0.08890(16) 0.0487(6) Uani 1 1 d . . .
H1 H 0.0591 0.5452 0.0685 0.058 Uiso 1 1 calc R . .
C2 C 0.1071(6) 0.3014(4) 0.06117(19) 0.0653(8) Uani 1 1 d . . .
H2A H -0.0199 0.2815 0.0238 0.078 Uiso 1 1 calc R . .

loop_
_atom_site_aniso_label
_atom_site_aniso_U_11
_atom_site_aniso_U_22
_atom_site_aniso_U_33
_atom_site_aniso_U_23
_atom_site_aniso_U_13
_atom_site_aniso_U_12
O3 0.0740(13) 0.0853(17) 0.0424(10) -0.0017(11) 0.0016(9) 0.0023(13)
O1 0.0661(14) 0.136(2) 0.0635(14) 0.0008(15) 0.0102(11) -0.0491(16)
O2 0.0559(11) 0.0441(11) 0.0546(11) 0.0089(9) 0.0062(8) 0.0070(9)
C18 0.072(2) 0.107(3) 0.0497(17) 0.0110(19) 0.0123(15) 0.020(2)
C15 0.0514(14) 0.0465(15) 0.0428(13) 0.0014(11) -0.0002(11) 0.0103(12)
C14 0.0494(14) 0.0537(17) 0.0497(15) -0.0076(13) -0.0053(11) -0.0005(13)
C13 0.0392(13) 0.0499(15) 0.0561(15) -0.0006(12) 0.0027(11) -0.0089(11)
C12 0.0414(12) 0.0293(11) 0.0461(13) -0.0015(10) 0.0037(10) -0.0003(9)
C11 0.0416(12) 0.0371(13) 0.0487(14) -0.0059(10) 0.0039(11) -0.0075(10)
C10 0.0367(11) 0.0331(12) 0.0484(13) -0.0017(10) 0.0037(10) 0.0014(10)
C7 0.0383(12) 0.0399(13) 0.0446(13) 0.0032(11) 0.0060(10) 0.0022(10)
C6 0.0436(13) 0.0394(12) 0.0396(12) 0.0002(10) 0.0087(10) 0.0027(11)
C5 0.0669(18) 0.0553(18) 0.0592(18) -0.0008(14) -0.0104(14) 0.0149(15)
C4 0.106(3) 0.0479(19) 0.0652(19) 0.0030(15) -0.0041(18) 0.0244(18)
C3 0.111(3) 0.0402(16) 0.0522(16) -0.0084(13) 0.0029(17) 0.0011(18)
C17 0.0552(15) 0.0401(13) 0.0489(15) -0.0035(11) 0.0061(12) -0.0128(12)
C16 0.0590(16) 0.0446(14) 0.0506(15) 0.0030(12) 0.0105(12) -0.0092(13)
C9 0.0477(15) 0.075(2) 0.0572(17) 0.0003(16) 0.0018(13) -0.0177(15)
C8 0.0484(15) 0.071(2) 0.0631(17) -0.0055(15) 0.0182(13) -0.0107(15)
C1 0.0528(15) 0.0490(15) 0.0440(14) -0.0036(11) -0.0008(11) 0.0089(12)
C2 0.082(2) 0.062(2) 0.0515(16) -0.0158(15) -0.0078(15) -0.0006(17)

loop_
_atom_type_symbol
_atom_type_description
_atom_type_scat_dispersion_real
_atom_type_scat_dispersion_imag
_atom_type_scat_source
C C 0.0033 0.0016 'International Tables Vol C Tables 4.2.6.8 and 6.1.1.4'
H H 0.0000 0.0000 'International Tables Vol C Tables 4.2.6.8 and 6.1.1.4'
O O 0.0106 0.0060 'International Tables Vol C Tables 4.2.6.8 and 6.1.1.4'

loop_
_geom_angle_atom_site_label_1
_geom_angle_atom_site_label_2
_geom_angle_atom_site_label_3
_geom_angle
_geom_angle_site_symmetry_1
_geom_angle_site_symmetry_3
_geom_angle_publ_flag
C15 O3 C18 118.8(3) . . ?
C8 O1 C9 110.1(2) . . ?
C7 O2 H2 109.5 . . ?
O3 C18 H18A 109.5 . . ?
O3 C18 H18B 109.5 . . ?
H18A C18 H18B 109.5 . . ?
O3 C18 H18C 109.5 . . ?
H18A C18 H18C 109.5 . . ?
H18B C18 H18C 109.5 . . ?
O3 C15 C14 116.5(3) . . ?
O3 C15 C16 124.5(3) . . ?
C14 C15 C16 119.1(2) . . ?
C15 C14 C13 121.1(2) . . ?
C15 C14 H14 119.4 . . ?
C13 C14 H14 119.4 . . ?
C14 C13 C12 121.1(2) . . ?
C14 C13 H13 119.5 . . ?
C12 C13 H13 119.5 . . ?
C17 C12 C13 116.6(2) . . ?
C17 C12 C11 118.5(2) . . ?
C13 C12 C11 124.8(2) . . ?
C10 C11 C12 131.7(2) . . ?
C10 C11 H11 114.2 . . ?
C12 C11 H11 114.2 . . ?
C11 C10 C9 129.3(2) . . ?
C11 C10 C7 123.5(2) . . ?
C9 C10 C7 107.1(2) . . ?
O2 C7 C10 109.3(2) . . ?
O2 C7 C6 112.1(2) . . ?
C10 C7 C6 115.7(2) . . ?
O2 C7 C8 105.9(2) . . ?
C10 C7 C8 101.6(2) . . ?
C6 C7 C8 111.3(2) . . ?
C1 C6 C5 118.0(3) . . ?
C1 C6 C7 121.7(2) . . ?
C5 C6 C7 120.3(2) . . ?
C4 C5 C6 120.5(3) . . ?
C4 C5 H5 119.7 . . ?
C6 C5 H5 119.7 . . ?
C3 C4 C5 120.5(3) . . ?
C3 C4 H4 119.8 . . ?
C5 C4 H4 119.8 . . ?
C2 C3 C4 119.9(3) . . ?
C2 C3 H3 120.0 . . ?
C4 C3 H3 120.0 . . ?
C16 C17 C12 123.0(2) . . ?
C16 C17 H17 118.5 . . ?
C12 C17 H17 118.5 . . ?
C17 C16 C15 119.1(2) . . ?
C17 C16 H16 120.5 . . ?
C15 C16 H16 120.5 . . ?
O1 C9 C10 107.2(2) . . ?
O1 C9 H9A 110.3 . . ?
C10 C9 H9A 110.3 . . ?
O1 C9 H9B 110.3 . . ?
C10 C9 H9B 110.3 . . ?
H9A C9 H9B 108.5 . . ?
O1 C8 C7 108.8(2) . . ?
O1 C8 H8A 109.9 . . ?
C7 C8 H8A 109.9 . . ?
O1 C8 H8B 109.9 . . ?
C7 C8 H8B 109.9 . . ?
H8A C8 H8B 108.3 . . ?
C6 C1 C2 120.8(3) . . ?
C6 C1 H1 119.6 . . ?
C2 C1 H1 119.6 . . ?
C3 C2 C1 120.2(3) . . ?
C3 C2 H2A 119.9 . . ?
C1 C2 H2A 119.9 . . ?

loop_
_geom_bond_atom_site_label_1
_geom_bond_atom_site_label_2
_geom_bond_distance
_geom_bond_site_symmetry_2
_geom_bond_publ_flag
O3 C15 1.362(3) . ?
O3 C18 1.422(4) . ?
O1 C8 1.393(4) . ?
O1 C9 1.415(4) . ?
O2 C7 1.432(3) . ?
O2 H2 0.8200 . ?
C18 H18A 0.9600 . ?
C18 H18B 0.9600 . ?
C18 H18C 0.9600 . ?
C15 C14 1.375(4) . ?
C15 C16 1.387(4) . ?
C14 C13 1.376(4) . ?
C14 H14 0.9300 . ?
C13 C12 1.397(3) . ?
C13 H13 0.9300 . ?
C12 C17 1.381(3) . ?
C12 C11 1.461(3) . ?
C11 C10 1.333(3) . ?
C11 H11 0.9300 . ?
C10 C9 1.507(4) . ?
C10 C7 1.513(3) . ?
C7 C6 1.511(4) . ?
C7 C8 1.528(4) . ?
C6 C1 1.378(4) . ?
C6 C5 1.390(4) . ?
C5 C4 1.381(5) . ?
C5 H5 0.9300 . ?
C4 C3 1.368(5) . ?
C4 H4 0.9300 . ?
C3 C2 1.356(5) . ?
C3 H3 0.9300 . ?
C17 C16 1.381(4) . ?
C17 H17 0.9300 . ?
C16 H16 0.9300 . ?
C9 H9A 0.9700 . ?
C9 H9B 0.9700 . ?
C8 H8A 0.9700 . ?
C8 H8B 0.9700 . ?
C1 C2 1.394(4) . ?
C1 H1 0.9300 . ?
C2 H2A 0.9300 . ?

loop_
_geom_torsion_atom_site_label_1
_geom_torsion_atom_site_label_2
_geom_torsion_atom_site_label_3
_geom_torsion_atom_site_label_4
_geom_torsion
_geom_torsion_site_symmetry_1
_geom_torsion_site_symmetry_2
_geom_torsion_site_symmetry_3
_geom_torsion_site_symmetry_4
_geom_torsion_publ_flag
C18 O3 C15 C14 171.3(3) . . . . ?
C18 O3 C15 C16 -8.4(4) . . . . ?
O3 C15 C14 C13 -178.4(3) . . . . ?
C16 C15 C14 C13 1.3(4) . . . . ?
C15 C14 C13 C12 -0.4(4) . . . . ?
C14 C13 C12 C17 0.0(4) . . . . ?
C14 C13 C12 C11 178.1(2) . . . . ?
C17 C12 C11 C10 176.5(3) . . . . ?
C13 C12 C11 C10 -1.7(4) . . . . ?
C12 C11 C10 C9 2.9(5) . . . . ?
C12 C11 C10 C7 -173.5(2) . . . . ?
C11 C10 C7 O2 81.9(3) . . . . ?
C9 C10 C7 O2 -95.2(2) . . . . ?
C11 C10 C7 C6 -45.7(3) . . . . ?
C9 C10 C7 C6 137.1(2) . . . . ?
C11 C10 C7 C8 -166.5(3) . . . . ?
C9 C10 C7 C8 16.4(3) . . . . ?
O2 C7 C6 C1 4.9(3) . . . . ?
C10 C7 C6 C1 131.2(2) . . . . ?
C8 C7 C6 C1 -113.5(3) . . . . ?
O2 C7 C6 C5 -177.1(2) . . . . ?
C10 C7 C6 C5 -50.8(3) . . . . ?
C8 C7 C6 C5 64.5(3) . . . . ?
C1 C6 C5 C4 1.0(5) . . . . ?
C7 C6 C5 C4 -177.0(3) . . . . ?
C6 C5 C4 C3 -1.4(5) . . . . ?
C5 C4 C3 C2 0.0(6) . . . . ?
C13 C12 C17 C16 -0.5(4) . . . . ?
C11 C12 C17 C16 -178.8(3) . . . . ?
C12 C17 C16 C15 1.4(4) . . . . ?
O3 C15 C16 C17 178.0(3) . . . . ?
C14 C15 C16 C17 -1.8(4) . . . . ?
C8 O1 C9 C10 -9.9(4) . . . . ?
C11 C10 C9 O1 177.9(3) . . . . ?
C7 C10 C9 O1 -5.2(3) . . . . ?
C9 O1 C8 C7 21.2(4) . . . . ?
O2 C7 C8 O1 91.3(3) . . . . ?
C10 C7 C8 O1 -22.9(3) . . . . ?
C6 C7 C8 O1 -146.7(2) . . . . ?
C5 C6 C1 C2 0.7(4) . . . . ?
C7 C6 C1 C2 178.7(3) . . . . ?
C4 C3 C2 C1 1.7(5) . . . . ?
C6 C1 C2 C3 -2.0(5) . . . . ?
